data_2243367
loop_
_publ_author_name
'Kiran Kumar, Haruvegowda'
'Yathirajan, Hemmige S.'
Asma
'Manju, Nagaraja'
'Kalluraya, Balakrishna'
'Rathore, Ravindranath S.'
'Glidewell, Christopher'

_publ_section_title
;
 Functionalized
 3-(5-aryloxy-3-methyl-1-phenyl-1<i>H</i>-pyrazol-4-yl)-1-(4-substituted-phenyl)prop-2-en-1-ones:
 synthetic pathway, and the structures of six examples
;
_journal_coeditor_code MW2158
_journal_issue 5
_journal_name_full 'Acta Crystallographica Section E'
_journal_page_first 683
_journal_page_last 691
_journal_paper_doi 10.1107/S2056989020005113
_journal_volume 76
_journal_year 2020
_chemical_formula_iupac 'C26 H21 N5 O2'
_chemical_formula_moiety 'C26 H21 N5 O2'
_chemical_formula_sum 'C26 H21 N5 O2'
_chemical_formula_weight 435.48
_chemical_name_systematic
1-(4-Azidophenyl)-3-[3-methyl-5-(2-methylphenoxy)-1-phenyl-1<i>H</i>-pyrazol-4-yl]prop-2-en-1-one
_space_group_crystal_system triclinic
_space_group_IT_number 2
_space_group_name_Hall '-P 1'
_space_group_name_H-M_alt 'P -1'
_atom_sites_solution_hydrogens geom
_atom_sites_solution_primary dual
_audit_creation_method SHELXL-2014
_cell_angle_alpha 114.120(2)
_cell_angle_beta 111.139(2)
_cell_angle_gamma 96.537(2)
_cell_formula_units_Z 2
_cell_length_a 9.8432(6)
_cell_length_b 11.7441(7)
_cell_length_c 12.3005(7)
_cell_measurement_reflns_used 4051
_cell_measurement_temperature 297(2)
_cell_measurement_theta_max 25.077
_cell_measurement_theta_min 3.221
_cell_volume 1152.06(12)
_computing_cell_refinement
;
APEX3/SAINT V8.37A (Bruker, 2016)
;
_computing_data_collection
;
APEX3 (Bruker, 2016)
;
_computing_data_reduction
;
SAINT/XPREP (Bruker, 2016)
;
_computing_molecular_graphics
;
PLATON (Spek, 2020)
;
_computing_publication_material
;
SHELXL2014 (Sheldrick, 2015b) and PLATON (Spek, 2020)
;
_computing_structure_refinement
;
SHELXL2014 (Sheldrick, 2015b)
;
_computing_structure_solution
;
<i>SHELXT2014/5</i> (Sheldrick, 2015a)
;
_diffrn_ambient_temperature 297(2)
_diffrn_measured_fraction_theta_full 0.973
_diffrn_measured_fraction_theta_max 0.989
_diffrn_measurement_device_type 'Bruker APEXII'
_diffrn_measurement_method '\f and \w scans'
_diffrn_radiation_monochromator graphite
_diffrn_radiation_type MoK\a
_diffrn_radiation_wavelength 0.71073
_diffrn_reflns_av_R_equivalents 0.0477
_diffrn_reflns_av_unetI/netI 0.0360
_diffrn_reflns_limit_h_max 11
_diffrn_reflns_limit_h_min -11
_diffrn_reflns_limit_k_max 13
_diffrn_reflns_limit_k_min -13
_diffrn_reflns_limit_l_max 14
_diffrn_reflns_limit_l_min -14
_diffrn_reflns_number 17379
_diffrn_reflns_theta_full 25.242
_diffrn_reflns_theta_max 25.078
_diffrn_reflns_theta_min 3.471
_diffrn_source 'fine focussealed tube'
_diffrn_standards_decay_% 0
_diffrn_standards_interval_count 0
_diffrn_standards_interval_time 0
_diffrn_standards_number 0
_exptl_absorpt_coefficient_mu 0.082
_exptl_absorpt_correction_T_max 0.985
_exptl_absorpt_correction_T_min 0.868
_exptl_absorpt_correction_type multi-scan
_exptl_absorpt_process_details
;
(SADABS; Bruker, 2016)
;
_exptl_crystal_colour brown
_exptl_crystal_density_diffrn 1.255
_exptl_crystal_description block
_exptl_crystal_F_000 456
_exptl_crystal_size_max 0.200
_exptl_crystal_size_mid 0.200
_exptl_crystal_size_min 0.180
_refine_diff_density_max 0.192
_refine_diff_density_min -0.215
_refine_ls_extinction_coef 0.179(14)
_refine_ls_extinction_expression Fc^*^=kFc[1+0.001xFc^2^\l^3^/sin(2\q)]^-1/4^
_refine_ls_extinction_method SHELXL
_refine_ls_goodness_of_fit_ref 1.102
_refine_ls_hydrogen_treatment constr
_refine_ls_matrix_type full
_refine_ls_number_parameters 301
_refine_ls_number_reflns 4050
_refine_ls_number_restraints 0
_refine_ls_restrained_S_all 1.102
_refine_ls_R_factor_all 0.0766
_refine_ls_R_factor_gt 0.0497
_refine_ls_shift/su_max 0.000
_refine_ls_shift/su_mean 0.000
_refine_ls_structure_factor_coef Fsqd
_refine_ls_weighting_details 'w=1/[\s^2^(Fo^2^)+(0.0547P)^2^+0.4937P] where P=(Fo^2^+2Fc^2^)/3'
_refine_ls_weighting_scheme calc
_refine_ls_wR_factor_gt 0.1191
_refine_ls_wR_factor_ref 0.1475
_reflns_number_gt 2957
_reflns_number_total 4050
_reflns_threshold_expression 'I > 2\s(I)'
_cod_data_source_file mw2158sup1.cif
_cod_data_source_block IIa
_cod_database_code 2243367
_shelx_space_group_comment
;
The symmetry employed for this shelxl refinement is uniquely defined
by the following loop, which should always be used as a source of
symmetry information in preference to the above space-group names.
They are only intended as comments.
;
_shelx_estimated_absorpt_t_min 0.984
_shelx_estimated_absorpt_t_max 0.985
_shelxl_version_number 2.014

loop_
_space_group_symop_operation_xyz
'x, y, z'
'-x, -y, -z'

loop_
_atom_site_type_symbol
_atom_site_label
_atom_site_fract_x
_atom_site_fract_y
_atom_site_fract_z
_atom_site_U_iso_or_equiv
_atom_site_adp_type
_atom_site_calc_flag
_atom_site_occupancy
_atom_site_disorder_assembly
_atom_site_disorder_group
C C1 0.6025(2) 0.4013(2) 0.8884(2) 0.0473(5) Uani d 1 . .
O O1 0.66955(18) 0.33036(17) 0.9214(2) 0.0733(5) Uani d 1 . .
C C2 0.4353(2) 0.3679(2) 0.8333(2) 0.0465(5) Uani d 1 . .
H H2 0.3862 0.4229 0.8090 0.056 Uiso calc 1 . .
C C3 0.3533(2) 0.2591(2) 0.8180(2) 0.0459(5) Uani d 1 . .
H H3 0.4098 0.2111 0.8489 0.055 Uiso calc 1 . .
C C11 0.6922(2) 0.52181(19) 0.90264(19) 0.0415(5) Uani d 1 . .
C C12 0.8501(2) 0.5646(2) 0.9800(2) 0.0462(5) Uani d 1 . .
H H12 0.8940 0.5193 1.0229 0.055 Uiso calc 1 . .
C C13 0.9434(2) 0.6725(2) 0.9947(2) 0.0471(5) Uani d 1 . .
H H13 1.0487 0.6991 1.0463 0.057 Uiso calc 1 . .
C C14 0.8781(2) 0.7402(2) 0.9317(2) 0.0480(5) Uani d 1 . .
C C15 0.7212(2) 0.7008(2) 0.8556(2) 0.0557(6) Uani d 1 . .
H H15 0.6776 0.7473 0.8142 0.067 Uiso calc 1 . .
C C16 0.6292(2) 0.5923(2) 0.8413(2) 0.0519(5) Uani d 1 . .
H H16 0.5239 0.5662 0.7900 0.062 Uiso calc 1 . .
N N14 0.9637(2) 0.85203(19) 0.9401(2) 0.0656(6) Uani d 1 . .
N N15 1.1040(3) 0.8907(2) 1.0131(2) 0.0693(6) Uani d 1 . .
N N16 1.2312(3) 0.9373(3) 1.0751(3) 0.1029(10) Uani d 1 . .
N N31 -0.06215(19) 0.16164(16) 0.66089(17) 0.0471(4) Uani d 1 . .
N N32 -0.0398(2) 0.05926(17) 0.68563(18) 0.0511(5) Uani d 1 . .
C C33 0.1109(2) 0.0864(2) 0.7460(2) 0.0469(5) Uani d 1 . .
C C34 0.1897(2) 0.20522(19) 0.7604(2) 0.0433(5) Uani d 1 . .
C C35 0.0727(2) 0.24912(19) 0.7052(2) 0.0442(5) Uani d 1 . .
C C311 -0.2141(2) 0.1559(2) 0.5825(2) 0.0471(5) Uani d 1 . .
C C312 -0.2664(3) 0.2627(2) 0.6210(3) 0.0611(6) Uani d 1 . .
H H312 -0.2034 0.3406 0.6988 0.073 Uiso calc 1 . .
C C313 -0.4142(3) 0.2524(3) 0.5418(3) 0.0711(7) Uani d 1 . .
H H313 -0.4506 0.3239 0.5667 0.085 Uiso calc 1 . .
C C314 -0.5075(3) 0.1371(3) 0.4269(3) 0.0735(7) Uani d 1 . .
H H314 -0.6063 0.1312 0.3741 0.088 Uiso calc 1 . .
C C315 -0.4550(3) 0.0308(3) 0.3900(3) 0.0719(7) Uani d 1 . .
H H315 -0.5184 -0.0472 0.3124 0.086 Uiso calc 1 . .
C C316 -0.3082(3) 0.0397(2) 0.4679(2) 0.0578(6) Uani d 1 . .
H H316 -0.2728 -0.0324 0.4433 0.069 Uiso calc 1 . .
C C331 0.1796(3) -0.0017(2) 0.7929(3) 0.0645(6) Uani d 1 . .
H H33A 0.1019 -0.0622 0.7896 0.097 Uiso calc 1 . .
H H33B 0.2587 0.0498 0.8829 0.097 Uiso calc 1 . .
H H33C 0.2225 -0.0495 0.7365 0.097 Uiso calc 1 . .
O O351 0.07382(17) 0.36198(13) 0.69897(15) 0.0522(4) Uani d 1 . .
C C351 0.1292(2) 0.38472(19) 0.6168(2) 0.0434(5) Uani d 1 . .
C C352 0.1738(2) 0.5152(2) 0.6479(2) 0.0522(5) Uani d 1 . .
C C353 0.2282(3) 0.5403(3) 0.5678(3) 0.0690(7) Uani d 1 . .
H H353 0.2599 0.6264 0.5855 0.083 Uiso calc 1 . .
C C354 0.2367(3) 0.4418(3) 0.4633(3) 0.0780(8) Uani d 1 . .
H H354 0.2741 0.4618 0.4116 0.094 Uiso calc 1 . .
C C355 0.1900(3) 0.3135(3) 0.4344(3) 0.0699(7) Uani d 1 . .
H H355 0.1952 0.2469 0.3630 0.084 Uiso calc 1 . .
C C356 0.1353(3) 0.2839(2) 0.5119(2) 0.0547(6) Uani d 1 . .
H H356 0.1032 0.1976 0.4934 0.066 Uiso calc 1 . .
C C357 0.1657(4) 0.6222(2) 0.7625(3) 0.0777(8) Uani d 1 . .
H H35A 0.1876 0.7031 0.7608 0.116 Uiso calc 1 . .
H H35B 0.2393 0.6314 0.8446 0.116 Uiso calc 1 . .
H H35C 0.0649 0.6010 0.7559 0.116 Uiso calc 1 . .

loop_
_atom_site_aniso_label
_atom_site_aniso_U_11
_atom_site_aniso_U_22
_atom_site_aniso_U_33
_atom_site_aniso_U_12
_atom_site_aniso_U_13
_atom_site_aniso_U_23
C1 0.0414(11) 0.0494(12) 0.0507(12) 0.0123(9) 0.0182(9) 0.0266(10)
O1 0.0471(9) 0.0702(11) 0.1105(14) 0.0170(8) 0.0231(9) 0.0615(11)
C2 0.0378(11) 0.0456(11) 0.0520(12) 0.0110(9) 0.0178(9) 0.0227(9)
C3 0.0441(11) 0.0436(11) 0.0474(11) 0.0122(9) 0.0214(9) 0.0194(9)
C11 0.0362(10) 0.0439(11) 0.0414(10) 0.0110(8) 0.0166(8) 0.0192(9)
C12 0.0382(11) 0.0490(12) 0.0531(12) 0.0147(9) 0.0193(9) 0.0270(10)
C13 0.0364(10) 0.0470(11) 0.0531(12) 0.0111(9) 0.0171(9) 0.0231(10)
C14 0.0467(12) 0.0430(11) 0.0500(12) 0.0074(9) 0.0213(9) 0.0207(9)
C15 0.0478(12) 0.0569(13) 0.0614(13) 0.0119(10) 0.0157(10) 0.0366(11)
C16 0.0375(11) 0.0573(13) 0.0544(12) 0.0091(9) 0.0127(9) 0.0298(11)
N14 0.0517(12) 0.0558(12) 0.0775(14) 0.0002(9) 0.0136(10) 0.0397(11)
N15 0.0585(14) 0.0588(13) 0.0799(14) 0.0032(10) 0.0187(12) 0.0388(11)
N16 0.0565(15) 0.0956(19) 0.130(2) -0.0054(13) 0.0099(15) 0.0668(18)
N31 0.0417(9) 0.0424(9) 0.0551(10) 0.0076(7) 0.0203(8) 0.0245(8)
N32 0.0485(11) 0.0443(10) 0.0612(11) 0.0080(8) 0.0232(9) 0.0291(9)
C33 0.0492(12) 0.0416(11) 0.0514(12) 0.0091(9) 0.0252(10) 0.0228(9)
C34 0.0422(11) 0.0403(10) 0.0463(11) 0.0090(8) 0.0219(9) 0.0191(9)
C35 0.0463(11) 0.0375(10) 0.0512(11) 0.0100(9) 0.0256(9) 0.0212(9)
C311 0.0418(11) 0.0519(12) 0.0499(11) 0.0116(9) 0.0236(9) 0.0246(10)
C312 0.0542(14) 0.0539(14) 0.0674(15) 0.0149(11) 0.0269(12) 0.0235(12)
C313 0.0613(16) 0.0702(17) 0.0894(19) 0.0309(13) 0.0369(15) 0.0399(15)
C314 0.0505(14) 0.090(2) 0.0758(17) 0.0230(14) 0.0233(13) 0.0408(16)
C315 0.0518(14) 0.0762(18) 0.0609(15) 0.0108(13) 0.0165(12) 0.0197(13)
C316 0.0495(13) 0.0558(13) 0.0584(13) 0.0142(10) 0.0248(11) 0.0193(11)
C331 0.0663(15) 0.0588(14) 0.0765(16) 0.0175(12) 0.0304(13) 0.0418(13)
O351 0.0583(9) 0.0427(8) 0.0694(10) 0.0185(7) 0.0374(8) 0.0310(7)
C351 0.0370(10) 0.0452(11) 0.0485(11) 0.0107(8) 0.0155(9) 0.0269(9)
C352 0.0491(12) 0.0476(12) 0.0575(13) 0.0125(10) 0.0163(10) 0.0307(10)
C353 0.0742(17) 0.0632(16) 0.0749(17) 0.0127(13) 0.0264(14) 0.0464(14)
C354 0.089(2) 0.091(2) 0.0798(18) 0.0248(16) 0.0440(16) 0.0589(17)
C355 0.0818(18) 0.0828(18) 0.0608(15) 0.0339(15) 0.0380(14) 0.0411(14)
C356 0.0580(13) 0.0497(12) 0.0547(13) 0.0166(10) 0.0219(11) 0.0267(11)
C357 0.104(2) 0.0467(14) 0.0809(18) 0.0248(14) 0.0384(16) 0.0318(13)

loop_
_atom_type_symbol
_atom_type_description
_atom_type_scat_dispersion_real
_atom_type_scat_dispersion_imag
_atom_type_scat_source
C C 0.0033 0.0016 'International Tables Vol C Tables 4.2.6.8 and 6.1.1.4'
H H 0.0000 0.0000 'International Tables Vol C Tables 4.2.6.8 and 6.1.1.4'
N N 0.0061 0.0033 'International Tables Vol C Tables 4.2.6.8 and 6.1.1.4'
O O 0.0106 0.0060 'International Tables Vol C Tables 4.2.6.8 and 6.1.1.4'

loop_
_geom_angle_atom_site_label_1
_geom_angle_atom_site_label_2
_geom_angle_atom_site_label_3
_geom_angle_site_symmetry_1
_geom_angle_site_symmetry_3
_geom_angle
_geom_angle_publ_flag
O1 C1 C2 . . 120.91(19) ?
O1 C1 C11 . . 119.34(19) ?
C2 C1 C11 . . 119.74(18) ?
C3 C2 C1 . . 120.4(2) ?
C3 C2 H2 . . 119.8 ?
C1 C2 H2 . . 119.8 ?
C2 C3 C34 . . 129.2(2) ?
C2 C3 H3 . . 115.4 ?
C34 C3 H3 . . 115.4 ?
C16 C11 C12 . . 118.03(19) ?
C16 C11 C1 . . 124.29(18) ?
C12 C11 C1 . . 117.66(18) ?
C13 C12 C11 . . 121.75(19) ?
C13 C12 H12 . . 119.1 ?
C11 C12 H12 . . 119.1 ?
C14 C13 C12 . . 119.10(19) ?
C14 C13 H13 . . 120.5 ?
C12 C13 H13 . . 120.5 ?
C13 C14 C15 . . 120.35(19) ?
C13 C14 N14 . . 123.5(2) ?
C15 C14 N14 . . 116.1(2) ?
C16 C15 C14 . . 120.0(2) ?
C16 C15 H15 . . 120.0 ?
C14 C15 H15 . . 120.0 ?
C15 C16 C11 . . 120.80(19) ?
C15 C16 H16 . . 119.6 ?
C11 C16 H16 . . 119.6 ?
N15 N14 C14 . . 116.1(2) ?
N16 N15 N14 . . 171.8(3) ?
C35 N31 N32 . . 111.11(17) ?
C35 N31 C311 . . 129.06(18) ?
N32 N31 C311 . . 119.38(16) ?
C33 N32 N31 . . 104.82(16) ?
N32 C33 C34 . . 112.21(18) ?
N32 C33 C331 . . 120.41(18) ?
C34 C33 C331 . . 127.4(2) ?
C35 C34 C33 . . 103.40(17) ?
C35 C34 C3 . . 131.01(19) ?
C33 C34 C3 . . 125.58(19) ?
N31 C35 O351 . . 119.52(18) ?
N31 C35 C34 . . 108.45(18) ?
O351 C35 C34 . . 131.82(18) ?
C312 C311 C316 . . 120.5(2) ?
C312 C311 N31 . . 121.14(19) ?
C316 C311 N31 . . 118.35(19) ?
C311 C312 C313 . . 119.0(2) ?
C311 C312 H312 . . 120.5 ?
C313 C312 H312 . . 120.5 ?
C314 C313 C312 . . 120.5(2) ?
C314 C313 H313 . . 119.8 ?
C312 C313 H313 . . 119.8 ?
C315 C314 C313 . . 120.1(2) ?
C315 C314 H314 . . 119.9 ?
C313 C314 H314 . . 119.9 ?
C314 C315 C316 . . 120.0(2) ?
C314 C315 H315 . . 120.0 ?
C316 C315 H315 . . 120.0 ?
C315 C316 C311 . . 119.9(2) ?
C315 C316 H316 . . 120.1 ?
C311 C316 H316 . . 120.1 ?
C33 C331 H33A . . 109.5 ?
C33 C331 H33B . . 109.5 ?
H33A C331 H33B . . 109.5 ?
C33 C331 H33C . . 109.5 ?
H33A C331 H33C . . 109.5 ?
H33B C331 H33C . . 109.5 ?
C35 O351 C351 . . 119.16(15) ?
C356 C351 C352 . . 123.0(2) ?
C356 C351 O351 . . 121.83(18) ?
C352 C351 O351 . . 115.11(18) ?
C353 C352 C351 . . 116.3(2) ?
C353 C352 C357 . . 122.0(2) ?
C351 C352 C357 . . 121.7(2) ?
C354 C353 C352 . . 121.9(2) ?
C354 C353 H353 . . 119.1 ?
C352 C353 H353 . . 119.1 ?
C353 C354 C355 . . 120.3(2) ?
C353 C354 H354 . . 119.8 ?
C355 C354 H354 . . 119.8 ?
C354 C355 C356 . . 119.8(3) ?
C354 C355 H355 . . 120.1 ?
C356 C355 H355 . . 120.1 ?
C351 C356 C355 . . 118.7(2) ?
C351 C356 H356 . . 120.7 ?
C355 C356 H356 . . 120.7 ?
C352 C357 H35A . . 109.5 ?
C352 C357 H35B . . 109.5 ?
H35A C357 H35B . . 109.5 ?
C352 C357 H35C . . 109.5 ?
H35A C357 H35C . . 109.5 ?
H35B C357 H35C . . 109.5 ?

loop_
_geom_bond_atom_site_label_1
_geom_bond_atom_site_label_2
_geom_bond_site_symmetry_2
_geom_bond_distance
_geom_bond_publ_flag
C1 O1 . 1.226(3) ?
C1 C2 . 1.468(3) ?
C1 C11 . 1.488(3) ?
C2 C3 . 1.334(3) ?
C2 H2 . 0.9300 ?
C3 C34 . 1.440(3) ?
C3 H3 . 0.9300 ?
C11 C16 . 1.389(3) ?
C11 C12 . 1.392(3) ?
C12 C13 . 1.382(3) ?
C12 H12 . 0.9300 ?
C13 C14 . 1.380(3) ?
C13 H13 . 0.9300 ?
C14 C15 . 1.384(3) ?
C14 N14 . 1.422(3) ?
C15 C16 . 1.383(3) ?
C15 H15 . 0.9300 ?
C16 H16 . 0.9300 ?
N14 N15 . 1.245(3) ?
N15 N16 . 1.124(3) ?
N31 C35 . 1.351(3) ?
N31 N32 . 1.378(2) ?
N31 C311 . 1.433(3) ?
N32 C33 . 1.326(3) ?
C33 C34 . 1.426(3) ?
C33 C331 . 1.493(3) ?
C34 C35 . 1.382(3) ?
C35 O351 . 1.358(2) ?
C311 C312 . 1.379(3) ?
C311 C316 . 1.380(3) ?
C312 C313 . 1.386(3) ?
C312 H312 . 0.9300 ?
C313 C314 . 1.375(4) ?
C313 H313 . 0.9300 ?
C314 C315 . 1.373(4) ?
C314 H314 . 0.9300 ?
C315 C316 . 1.379(3) ?
C315 H315 . 0.9300 ?
C316 H316 . 0.9300 ?
C331 H33A . 0.9600 ?
C331 H33B . 0.9600 ?
C331 H33C . 0.9600 ?
O351 C351 . 1.405(2) ?
C351 C356 . 1.377(3) ?
C351 C352 . 1.391(3) ?
C352 C353 . 1.389(3) ?
C352 C357 . 1.493(3) ?
C353 C354 . 1.372(4) ?
C353 H353 . 0.9300 ?
C354 C355 . 1.377(4) ?
C354 H354 . 0.9300 ?
C355 C356 . 1.385(3) ?
C355 H355 . 0.9300 ?
C356 H356 . 0.9300 ?
C357 H35A . 0.9600 ?
C357 H35B . 0.9600 ?
C357 H35C . 0.9600 ?

loop_
_geom_hbond_atom_site_label_D
_geom_hbond_atom_site_label_H
_geom_hbond_atom_site_label_A
_geom_hbond_site_symmetry_A
_geom_hbond_distance_DH
_geom_hbond_distance_HA
_geom_hbond_distance_DA
_geom_hbond_angle_DHA
_geom_hbond_publ_flag
C357 H35B O1 2_667 0.96 2.51 3.396(4) 154 no

loop_
_geom_torsion_atom_site_label_1
_geom_torsion_atom_site_label_2
_geom_torsion_atom_site_label_3
_geom_torsion_atom_site_label_4
_geom_torsion_site_symmetry_1
_geom_torsion_site_symmetry_2
_geom_torsion_site_symmetry_3
_geom_torsion_site_symmetry_4
_geom_torsion
_geom_torsion_publ_flag
O1 C1 C2 C3 . . . . -0.1(3) ?
C11 C1 C2 C3 . . . . 178.86(19) ?
C1 C2 C3 C34 . . . . -176.53(19) ?
O1 C1 C11 C16 . . . . 164.2(2) ?
C2 C1 C11 C16 . . . . -14.8(3) ?
O1 C1 C11 C12 . . . . -14.2(3) ?
C2 C1 C11 C12 . . . . 166.82(18) ?
C16 C11 C12 C13 . . . . -1.0(3) ?
C1 C11 C12 C13 . . . . 177.49(19) ?
C11 C12 C13 C14 . . . . 0.4(3) ?
C12 C13 C14 C15 . . . . 0.4(3) ?
C12 C13 C14 N14 . . . . -179.8(2) ?
C13 C14 C15 C16 . . . . -0.7(3) ?
N14 C14 C15 C16 . . . . 179.5(2) ?
C14 C15 C16 C11 . . . . 0.1(4) ?
C12 C11 C16 C15 . . . . 0.7(3) ?
C1 C11 C16 C15 . . . . -177.7(2) ?
C13 C14 N14 N15 . . . . -2.7(3) ?
C15 C14 N14 N15 . . . . 177.1(2) ?
C35 N31 N32 C33 . . . . 0.1(2) ?
C311 N31 N32 C33 . . . . 173.08(17) ?
N31 N32 C33 C34 . . . . -0.7(2) ?
N31 N32 C33 C331 . . . . 177.90(19) ?
N32 C33 C34 C35 . . . . 1.0(2) ?
C331 C33 C34 C35 . . . . -177.5(2) ?
N32 C33 C34 C3 . . . . -178.03(18) ?
C331 C33 C34 C3 . . . . 3.5(3) ?
C2 C3 C34 C35 . . . . 0.2(4) ?
C2 C3 C34 C33 . . . . 179.0(2) ?
N32 N31 C35 O351 . . . . -174.87(17) ?
C311 N31 C35 O351 . . . . 13.1(3) ?
N32 N31 C35 C34 . . . . 0.5(2) ?
C311 N31 C35 C34 . . . . -171.57(19) ?
C33 C34 C35 N31 . . . . -0.9(2) ?
C3 C34 C35 N31 . . . . 178.1(2) ?
C33 C34 C35 O351 . . . . 173.7(2) ?
C3 C34 C35 O351 . . . . -7.3(4) ?
C35 N31 C311 C312 . . . . -53.4(3) ?
N32 N31 C311 C312 . . . . 135.1(2) ?
C35 N31 C311 C316 . . . . 127.5(2) ?
N32 N31 C311 C316 . . . . -44.0(3) ?
C316 C311 C312 C313 . . . . -0.9(4) ?
N31 C311 C312 C313 . . . . -180.0(2) ?
C311 C312 C313 C314 . . . . 0.2(4) ?
C312 C313 C314 C315 . . . . 0.4(4) ?
C313 C314 C315 C316 . . . . -0.3(4) ?
C314 C315 C316 C311 . . . . -0.4(4) ?
C312 C311 C316 C315 . . . . 1.0(3) ?
N31 C311 C316 C315 . . . . -179.9(2) ?
N31 C35 O351 C351 . . . . -115.8(2) ?
C34 C35 O351 C351 . . . . 70.1(3) ?
C35 O351 C351 C356 . . . . 21.6(3) ?
C35 O351 C351 C352 . . . . -159.61(18) ?
C356 C351 C352 C353 . . . . -1.0(3) ?
O351 C351 C352 C353 . . . . -179.69(19) ?
C356 C351 C352 C357 . . . . 180.0(2) ?
O351 C351 C352 C357 . . . . 1.3(3) ?
C351 C352 C353 C354 . . . . 0.4(4) ?
C357 C352 C353 C354 . . . . 179.4(3) ?
C352 C353 C354 C355 . . . . 0.3(4) ?
C353 C354 C355 C356 . . . . -0.4(4) ?
C352 C351 C356 C355 . . . . 0.8(3) ?
O351 C351 C356 C355 . . . . 179.5(2) ?
C354 C355 C356 C351 . . . . -0.1(4) ?

_cod_database_fobs_code 2243367
